data_7200382
loop_
_publ_author_name
'Park, Sunhong'
'Lee, So Young'
'Jo, Minhye'
'Lee, Jai Young'
'Lee, Shim Sung'

_publ_section_title
;
 Molecular botanical garden: assembly of supramolecular silver(I) and
 mercury(II) complexes of NS2-donor macrocycles with flower-, leaf- and
 tree-shaped structures
;
_journal_issue 1
_journal_name_full CrystEngComm
_journal_page_first 43
_journal_paper_doi 10.1039/b814051k
_journal_volume 11
_journal_year 2009
_chemical_formula_sum 'C12 H17 Br4 Hg2 N S2'
_chemical_formula_weight 960.21
_chemical_name_systematic
;
?
;
_space_group_IT_number 14
_symmetry_cell_setting monoclinic
_symmetry_space_group_name_Hall '-P 2ybc'
_symmetry_space_group_name_H-M 'P 1 21/c 1'
_atom_sites_solution_hydrogens geom
_atom_sites_solution_primary direct
_atom_sites_solution_secondary difmap
_audit_creation_method SHELXTL
_cell_angle_alpha 90.00
_cell_angle_beta 104.114(2)
_cell_angle_gamma 90.00
_cell_formula_units_Z 4
_cell_length_a 13.5645(11)
_cell_length_b 11.9094(10)
_cell_length_c 12.4053(10)
_cell_measurement_reflns_used 2643
_cell_measurement_temperature 173(2)
_cell_measurement_theta_max 27.60
_cell_measurement_theta_min 2.31
_cell_volume 1943.5(3)
_computing_cell_refinement 'Bruker SMART'
_computing_data_collection 'Bruker SMART'
_computing_data_reduction 'Bruker SAINT'
_computing_molecular_graphics 'Bruker SHELXTL'
_computing_publication_material 'Bruker SHELXTL'
_computing_structure_refinement 'Bruker SHELXTL'
_computing_structure_solution 'Bruker SHELXTL'
_diffrn_ambient_temperature 173(2)
_diffrn_measured_fraction_theta_full 0.982
_diffrn_measured_fraction_theta_max 0.982
_diffrn_measurement_device_type 'CCD area detector'
_diffrn_measurement_method 'phi and omega scans'
_diffrn_radiation_monochromator graphite
_diffrn_radiation_source 'fine-focus sealed tube'
_diffrn_radiation_type MoK\a
_diffrn_radiation_wavelength 0.71073
_diffrn_reflns_av_R_equivalents 0.0857
_diffrn_reflns_av_sigmaI/netI 0.1607
_diffrn_reflns_limit_h_max 7
_diffrn_reflns_limit_h_min -17
_diffrn_reflns_limit_k_max 14
_diffrn_reflns_limit_k_min -14
_diffrn_reflns_limit_l_max 15
_diffrn_reflns_limit_l_min -15
_diffrn_reflns_number 8437
_diffrn_reflns_theta_full 26.50
_diffrn_reflns_theta_max 26.50
_diffrn_reflns_theta_min 1.55
_exptl_absorpt_coefficient_mu 24.210
_exptl_absorpt_correction_type 'empirical (SADABS)'
_exptl_absorpt_process_details
;
Ratio of minimum to maximum apparent transmission: 0.293163
;
_exptl_crystal_colour colorless
_exptl_crystal_density_diffrn 3.282
_exptl_crystal_density_method 'not measured'
_exptl_crystal_description block
_exptl_crystal_F_000 1712
_exptl_crystal_size_max 0.20
_exptl_crystal_size_mid 0.10
_exptl_crystal_size_min 0.10
_refine_diff_density_max 4.920
_refine_diff_density_min -5.943
_refine_diff_density_rms 0.561
_refine_ls_extinction_method none
_refine_ls_goodness_of_fit_ref 1.002
_refine_ls_hydrogen_treatment constr
_refine_ls_matrix_type full
_refine_ls_number_parameters 190
_refine_ls_number_reflns 3943
_refine_ls_number_restraints 0
_refine_ls_restrained_S_all 1.002
_refine_ls_R_factor_all 0.1129
_refine_ls_R_factor_gt 0.0778
_refine_ls_shift/su_max 0.001
_refine_ls_shift/su_mean 0.000
_refine_ls_structure_factor_coef Fsqd
_refine_ls_weighting_details 'calc w=1/[\s^2^(Fo^2^)+(0.0999P)^2^+0.0000P] where P=(Fo^2^+2Fc^2^)/3'
_refine_ls_weighting_scheme calc
_refine_ls_wR_factor_gt 0.1806
_refine_ls_wR_factor_ref 0.2120
_reflns_number_gt 2731
_reflns_number_total 3943
_reflns_threshold_expression >2sigma(I)
_cod_data_source_file b814051k.txt
_cod_data_source_block Complex4
_cod_depositor_comments
;
The following automatic conversions were performed:
'_symmetry_cell_setting' value 'Monoclinic' changed to 'monoclinic'
according to '/home/saulius/struct/CIF-dictionaries/cif_core.dic'
dictionary named 'cif_core.dic' version 2.4.1 from 2010-06-29.

Automatic conversion script
Id: cif_fix_enum 1527 2010-12-29 10:47:43Z saulius 
;
_cod_original_sg_symbol_H-M P2(1)/c
_cod_database_code 7200382

loop_
_symmetry_equiv_pos_as_xyz
'x, y, z'
'-x, y+1/2, -z+1/2'
'-x, -y, -z'
'x, -y-1/2, z-1/2'

loop_
_atom_site_label
_atom_site_type_symbol
_atom_site_fract_x
_atom_site_fract_y
_atom_site_fract_z
_atom_site_U_iso_or_equiv
_atom_site_adp_type
_atom_site_occupancy
_atom_site_symmetry_multiplicity
_atom_site_calc_flag
_atom_site_refinement_flags
_atom_site_disorder_assembly
_atom_site_disorder_group
Hg1 Hg 0.95899(6) 0.95091(6) 0.16028(5) 0.0280(3) Uani 1 1 d . . .
Hg2 Hg 1.36481(7) 0.98036(6) 0.36336(6) 0.0358(3) Uani 1 1 d . . .
Br1 Br 0.96891(17) 0.81295(16) 0.01210(14) 0.0354(5) Uani 1 1 d . . .
Br2 Br 1.13781(16) 0.96155(15) 0.31221(17) 0.0363(5) Uani 1 1 d . . .
Br3 Br 1.38653(16) 0.96754(16) 0.57363(15) 0.0328(5) Uani 1 1 d . . .
Br4 Br 1.38353(18) 0.82637(14) 0.23490(14) 0.0335(5) Uani 1 1 d . . .
S1 S 0.8969(4) 1.1436(3) 0.1970(3) 0.0245(10) Uani 1 1 d . . .
S2 S 0.6361(4) 0.6917(3) 0.1898(3) 0.0244(10) Uani 1 1 d . . .
N1 N 0.8825(12) 0.8947(12) 0.3064(10) 0.022(3) Uani 1 1 d . . .
H1 H 0.9271 0.8416 0.3505 0.027 Uiso 1 1 calc R . .
C1 C 0.6307(15) 1.0593(14) 0.1034(13) 0.024(4) Uani 1 1 d . . .
H1A H 0.6078 1.1206 0.1398 0.029 Uiso 1 1 calc R . .
C2 C 0.5813(14) 0.9585(12) 0.0977(14) 0.021(4) Uani 1 1 d . . .
H2A H 0.5257 0.9493 0.1310 0.025 Uiso 1 1 calc R . .
C3 C 0.6140(15) 0.8693(14) 0.0422(12) 0.027(4) Uani 1 1 d . . .
C4 C 0.6883(15) 0.8874(15) -0.0169(13) 0.026(4) Uani 1 1 d . . .
H4A H 0.7053 0.8298 -0.0623 0.032 Uiso 1 1 calc R . .
C5 C 0.7346(17) 0.9862(16) -0.0084(12) 0.032(5) Uani 1 1 d . . .
H5A H 0.7847 0.9982 -0.0490 0.038 Uiso 1 1 calc R . .
C6 C 0.7128(14) 1.0743(12) 0.0579(12) 0.018(3) Uani 1 1 d . . .
C7 C 0.7824(15) 1.1752(14) 0.0824(14) 0.026(4) Uani 1 1 d . . .
H7A H 0.7452 1.2395 0.1041 0.031 Uiso 1 1 calc R . .
H7B H 0.8042 1.1966 0.0146 0.031 Uiso 1 1 calc R . .
C8 C 0.8401(15) 1.1018(13) 0.3104(14) 0.026(4) Uani 1 1 d . . .
H8A H 0.8436 1.1663 0.3615 0.031 Uiso 1 1 calc R . .
H8B H 0.7674 1.0846 0.2788 0.031 Uiso 1 1 calc R . .
C9 C 0.8890(16) 1.0025(14) 0.3763(13) 0.026(4) Uani 1 1 d . . .
H9A H 0.8556 0.9890 0.4377 0.031 Uiso 1 1 calc R . .
H9B H 0.9614 1.0199 0.4096 0.031 Uiso 1 1 calc R . .
C10 C 0.7763(17) 0.8476(14) 0.2880(13) 0.029(5) Uani 1 1 d . . .
H10A H 0.7264 0.9038 0.2488 0.035 Uiso 1 1 calc R . .
H10B H 0.7612 0.8313 0.3605 0.035 Uiso 1 1 calc R . .
C12 C 0.5719(16) 0.7538(13) 0.0535(13) 0.027(4) Uani 1 1 d . . .
H12A H 0.5825 0.7050 -0.0072 0.033 Uiso 1 1 calc R . .
H12B H 0.4979 0.7590 0.0474 0.033 Uiso 1 1 calc R . .
C11 C 0.7665(14) 0.7387(14) 0.2182(14) 0.023(4) Uani 1 1 d . . .
H11A H 0.8122 0.6802 0.2596 0.028 Uiso 1 1 calc R . .
H11B H 0.7859 0.7534 0.1476 0.028 Uiso 1 1 calc R . .

loop_
_atom_site_aniso_label
_atom_site_aniso_U_11
_atom_site_aniso_U_22
_atom_site_aniso_U_33
_atom_site_aniso_U_23
_atom_site_aniso_U_13
_atom_site_aniso_U_12
Hg1 0.0253(4) 0.0339(4) 0.0270(4) -0.0058(3) 0.0102(3) -0.0001(3)
Hg2 0.0450(6) 0.0254(4) 0.0381(4) -0.0046(3) 0.0121(4) 0.0019(3)
Br1 0.0365(12) 0.0407(10) 0.0311(8) -0.0101(7) 0.0122(9) 0.0039(9)
Br2 0.0185(11) 0.0332(10) 0.0516(11) 0.0025(8) -0.0020(9) -0.0030(8)
Br3 0.0272(11) 0.0403(11) 0.0324(9) 0.0047(7) 0.0104(8) 0.0030(8)
Br4 0.0461(13) 0.0243(9) 0.0355(9) -0.0007(7) 0.0201(9) 0.0011(8)
S1 0.023(3) 0.023(2) 0.0281(18) -0.0032(16) 0.0064(19) -0.0013(17)
S2 0.025(2) 0.0188(19) 0.0297(19) -0.0006(16) 0.0068(19) -0.0004(18)
N1 0.016(8) 0.028(7) 0.022(6) 0.003(6) 0.002(6) 0.005(6)
C1 0.027(11) 0.025(8) 0.019(7) 0.005(6) 0.001(7) 0.011(7)
C2 0.012(9) 0.016(7) 0.036(9) -0.004(6) 0.006(7) 0.007(6)
C3 0.030(12) 0.022(8) 0.021(7) -0.001(6) -0.008(8) 0.001(8)
C4 0.031(11) 0.027(9) 0.023(7) -0.001(7) 0.010(8) 0.012(8)
C5 0.043(13) 0.040(10) 0.009(6) 0.004(7) 0.001(8) 0.004(9)
C6 0.023(9) 0.014(7) 0.018(7) 0.003(6) 0.009(7) 0.005(7)
C7 0.022(10) 0.027(9) 0.031(8) 0.006(7) 0.010(8) 0.006(7)
C8 0.031(11) 0.021(8) 0.032(8) -0.009(7) 0.019(8) -0.007(8)
C9 0.029(11) 0.029(9) 0.021(7) -0.007(7) 0.009(8) 0.006(8)
C10 0.047(13) 0.019(8) 0.021(7) -0.004(6) 0.006(8) -0.003(8)
C12 0.026(11) 0.020(8) 0.029(8) -0.002(7) -0.005(8) -0.004(7)
C11 0.015(9) 0.024(8) 0.030(8) -0.003(7) 0.004(7) -0.005(7)

loop_
_atom_type_symbol
_atom_type_description
_atom_type_scat_dispersion_real
_atom_type_scat_dispersion_imag
_atom_type_scat_source
C C 0.0033 0.0016 'International Tables Vol C Tables 4.2.6.8 and 6.1.1.4'
H H 0.0000 0.0000 'International Tables Vol C Tables 4.2.6.8 and 6.1.1.4'
N N 0.0061 0.0033 'International Tables Vol C Tables 4.2.6.8 and 6.1.1.4'
S S 0.1246 0.1234 'International Tables Vol C Tables 4.2.6.8 and 6.1.1.4'
Br Br -0.2901 2.4595 'International Tables Vol C Tables 4.2.6.8 and 6.1.1.4'
Hg Hg -2.3894 9.2266 'International Tables Vol C Tables 4.2.6.8 and 6.1.1.4'

loop_
_geom_angle_atom_site_label_1
_geom_angle_atom_site_label_2
_geom_angle_atom_site_label_3
_geom_angle
_geom_angle_site_symmetry_1
_geom_angle_site_symmetry_3
_geom_angle_publ_flag
N1 Hg1 Br1 119.0(3) . . ?
N1 Hg1 S1 83.8(4) . . ?
Br1 Hg1 S1 144.35(10) . . ?
N1 Hg1 Br2 88.0(3) . . ?
Br1 Hg1 Br2 110.26(7) . . ?
S1 Hg1 Br2 96.57(10) . . ?
Br4 Hg2 Br3 127.32(7) . . ?
Br4 Hg2 S2 123.15(11) . 2_755 ?
Br3 Hg2 S2 107.98(10) . 2_755 ?
Br4 Hg2 Br2 93.99(7) . . ?
Br3 Hg2 Br2 93.92(7) . . ?
S2 Hg2 Br2 94.45(12) 2_755 . ?
Hg1 Br2 Hg2 148.99(9) . . ?
C8 S1 C7 102.2(9) . . ?
C8 S1 Hg1 96.5(5) . . ?
C7 S1 Hg1 107.3(6) . . ?
C11 S2 C12 105.9(9) . . ?
C11 S2 Hg2 107.0(6) . 2_745 ?
C12 S2 Hg2 100.5(5) . 2_745 ?
C10 N1 C9 108.4(15) . . ?
C10 N1 Hg1 124.3(9) . . ?
C9 N1 Hg1 102.6(10) . . ?
C2 C1 C6 121.8(16) . . ?
C1 C2 C3 118.8(19) . . ?
C2 C3 C4 119.9(16) . . ?
C2 C3 C12 118.3(19) . . ?
C4 C3 C12 121.7(17) . . ?
C5 C4 C3 118.8(17) . . ?
C4 C5 C6 123(2) . . ?
C1 C6 C5 116.7(17) . . ?
C1 C6 C7 123.2(15) . . ?
C5 C6 C7 120.0(18) . . ?
C6 C7 S1 110.8(11) . . ?
C9 C8 S1 114.9(14) . . ?
C8 C9 N1 113.2(13) . . ?
N1 C10 C11 110.1(17) . . ?
C3 C12 S2 110.1(10) . . ?
C10 C11 S2 108.4(14) . . ?

loop_
_geom_bond_atom_site_label_1
_geom_bond_atom_site_label_2
_geom_bond_distance
_geom_bond_site_symmetry_2
_geom_bond_publ_flag
Hg1 N1 2.393(15) . ?
Hg1 Br1 2.4935(19) . ?
Hg1 S1 2.524(4) . ?
Hg1 Br2 2.6874(19) . ?
Hg2 Br4 2.4828(19) . ?
Hg2 Br3 2.557(2) . ?
Hg2 S2 2.601(4) 2_755 ?
Hg2 Br2 2.997(2) . ?
S1 C8 1.829(19) . ?
S1 C7 1.870(17) . ?
S2 C11 1.806(18) . ?
S2 C12 1.856(16) . ?
S2 Hg2 2.601(4) 2_745 ?
N1 C10 1.51(3) . ?
N1 C9 1.54(2) . ?
C1 C2 1.37(2) . ?
C1 C6 1.38(3) . ?
C2 C3 1.40(2) . ?
C3 C4 1.40(3) . ?
C3 C12 1.51(2) . ?
C4 C5 1.33(3) . ?
C5 C6 1.41(3) . ?
C6 C7 1.51(2) . ?
C8 C9 1.50(2) . ?
C10 C11 1.55(2) . ?
